data_7047147
loop_
_publ_author_name
'Liu, Na'
'Liu, Bo'
'Cui, Dongmei'

_publ_section_title
;
 Alkaline earth metal complexes stabilized by amidine and guanidine
 ligands: synthesis, structure and their catalytic activity towards
 polymerization of rac-lactide.
;
_journal_issue 36
_journal_name_full 'Dalton transactions (Cambridge, England : 2003)'
_journal_page_first 12623
_journal_page_last 12632
_journal_paper_doi 10.1039/c8dt01434e
_journal_volume 47
_journal_year 2018
_chemical_formula_sum 'C42 H76 Ca N4 O2 Si2'
_chemical_formula_weight 765.32
_space_group_crystal_system monoclinic
_space_group_IT_number 14
_space_group_name_Hall '-P 2yn'
_space_group_name_H-M_alt 'P 1 21/n 1'
_symmetry_space_group_name_Hall '-P 2yn'
_symmetry_space_group_name_H-M 'P 1 21/n 1'
_atom_sites_solution_hydrogens mixed
_audit_creation_method SHELXL-2014/7
_audit_update_record
;
2018-07-24 deposited with the CCDC.
2018-07-26 downloaded from the CCDC.
;
_cell_angle_alpha 90
_cell_angle_beta 103.268(3)
_cell_angle_gamma 90
_cell_formula_units_Z 4
_cell_length_a 11.670(2)
_cell_length_b 20.804(3)
_cell_length_c 20.145(3)
_cell_measurement_reflns_used 3968
_cell_measurement_temperature 184.5(2)
_cell_measurement_theta_max 20.96
_cell_measurement_theta_min 2.22
_cell_volume 4760.3(13)
_computing_cell_refinement 'Bruker SMART'
_computing_data_collection 'Bruker SMART'
_computing_data_reduction 'Bruker SAINT'
_computing_molecular_graphics 'Bruker SHELXTL'
_computing_publication_material 'Bruker SHELXTL'
_computing_structure_refinement 'SHELXL-2014/7 (Sheldrick, 2014)'
_computing_structure_solution 'Bruker SHELXTL'
_diffrn_ambient_temperature 184.5(2)
_diffrn_measured_fraction_theta_full 0.995
_diffrn_measured_fraction_theta_max 0.995
_diffrn_measurement_device_type 'CCD area detector'
_diffrn_measurement_method 'phi and omega scans'
_diffrn_radiation_type MoK\a
_diffrn_radiation_wavelength 0.71073
_diffrn_reflns_av_R_equivalents 0.0583
_diffrn_reflns_av_unetI/netI 0.0639
_diffrn_reflns_Laue_measured_fraction_full 0.995
_diffrn_reflns_Laue_measured_fraction_max 0.995
_diffrn_reflns_limit_h_max 13
_diffrn_reflns_limit_h_min -13
_diffrn_reflns_limit_k_max 24
_diffrn_reflns_limit_k_min -21
_diffrn_reflns_limit_l_max 24
_diffrn_reflns_limit_l_min -23
_diffrn_reflns_number 27709
_diffrn_reflns_point_group_measured_fraction_full 0.995
_diffrn_reflns_point_group_measured_fraction_max 0.995
_diffrn_reflns_theta_full 25.124
_diffrn_reflns_theta_max 25.124
_diffrn_reflns_theta_min 1.427
_exptl_absorpt_coefficient_mu 0.217
_exptl_absorpt_correction_type multi-scan
_exptl_absorpt_process_details SADABS
_exptl_crystal_colour colorless
_exptl_crystal_density_diffrn 1.068
_exptl_crystal_description block
_exptl_crystal_F_000 1680
_exptl_crystal_size_max 0.200
_exptl_crystal_size_mid 0.180
_exptl_crystal_size_min 0.150
_exptl_transmission_factor_max 0.788
_exptl_transmission_factor_min 0.729
_refine_diff_density_max 1.042
_refine_diff_density_min -0.786
_refine_diff_density_rms 0.065
_refine_ls_extinction_method none
_refine_ls_goodness_of_fit_ref 1.037
_refine_ls_hydrogen_treatment mixed
_refine_ls_matrix_type full
_refine_ls_number_parameters 455
_refine_ls_number_reflns 8464
_refine_ls_number_restraints 3
_refine_ls_restrained_S_all 1.038
_refine_ls_R_factor_all 0.1063
_refine_ls_R_factor_gt 0.0753
_refine_ls_shift/su_max 0.001
_refine_ls_shift/su_mean 0.000
_refine_ls_structure_factor_coef Fsqd
_refine_ls_weighting_details 'w=1/[\s^2^(Fo^2^)+(0.1042P)^2^+4.4533P] where P=(Fo^2^+2Fc^2^)/3'
_refine_ls_weighting_scheme calc
_refine_ls_wR_factor_gt 0.1939
_refine_ls_wR_factor_ref 0.2162
_reflns_Friedel_coverage 0.000
_reflns_number_gt 5925
_reflns_number_total 8464
_reflns_threshold_expression 'I > 2\s(I)'
_cod_data_source_file c8dt01434e2.cif
_cod_data_source_block complex5
_cod_depositor_comments 'Adding full bibliography for 7047143--7047148.cif.'
_cod_original_cell_volume 4760.0(14)
_cod_database_code 7047147
_shelx_shelxl_version_number 2014/7
_shelx_space_group_comment
;
The symmetry employed for this shelxl refinement is uniquely defined
by the following loop, which should always be used as a source of
symmetry information in preference to the above space-group names.
They are only intended as comments.
;
_shelx_estimated_absorpt_t_min 0.958
_shelx_estimated_absorpt_t_max 0.968

loop_
_space_group_symop_operation_xyz
'x, y, z'
'-x+1/2, y+1/2, -z+1/2'
'-x, -y, -z'
'x-1/2, -y-1/2, z-1/2'

loop_
_atom_site_label
_atom_site_type_symbol
_atom_site_fract_x
_atom_site_fract_y
_atom_site_fract_z
_atom_site_U_iso_or_equiv
_atom_site_adp_type
_atom_site_occupancy
_atom_site_site_symmetry_order
_atom_site_calc_flag
_atom_site_refinement_flags_posn
_atom_site_refinement_flags_adp
_atom_site_refinement_flags_occupancy
_atom_site_disorder_assembly
_atom_site_disorder_group
Ca1 Ca 0.10169(6) 0.16506(3) 0.82557(3) 0.0296(2) Uani 1 1 d . . . . .
C1 C 0.2056(3) 0.25284(15) 0.93058(15) 0.0259(7) Uani 1 1 d . . . . .
C2 C 0.2636(3) 0.30504(16) 0.97962(16) 0.0315(8) Uani 1 1 d . . . . .
H2A H 0.3485 0.2953 0.9957 0.038 Uiso 1 1 calc R U . . .
H2B H 0.2282 0.3054 1.0198 0.038 Uiso 1 1 calc R U . . .
C3 C 0.2491(3) 0.37126(17) 0.94617(18) 0.0385(9) Uani 1 1 d . . . . .
H3A H 0.2784 0.3696 0.9038 0.046 Uiso 1 1 calc R U . . .
H3B H 0.1643 0.3821 0.9333 0.046 Uiso 1 1 calc R U . . .
C4 C 0.3140(4) 0.42412(18) 0.9918(2) 0.0449(10) Uani 1 1 d . . . . .
H4A H 0.3994 0.4148 1.0015 0.054 Uiso 1 1 calc R U . . .
H4B H 0.3008 0.4653 0.9665 0.054 Uiso 1 1 calc R U . . .
N3 N 0.2796(3) 0.43199(14) 1.05588(16) 0.0496(9) Uani 1 1 d . . . . .
C6 C 0.1549(5) 0.4490(3) 1.0455(3) 0.0731(15) Uani 1 1 d . . . . .
H6A H 0.1387 0.4876 1.0170 0.110 Uiso 1 1 calc R U . . .
H6B H 0.1362 0.4573 1.0897 0.110 Uiso 1 1 calc R U . . .
H6C H 0.1063 0.4134 1.0227 0.110 Uiso 1 1 calc R U . . .
C5 C 0.3517(5) 0.4820(2) 1.0956(2) 0.0695(15) Uani 1 1 d . . . . .
H5A H 0.4345 0.4688 1.1059 0.104 Uiso 1 1 calc R U . . .
H5B H 0.3266 0.4889 1.1382 0.104 Uiso 1 1 calc R U . . .
H5C H 0.3425 0.5221 1.0693 0.104 Uiso 1 1 calc R U . . .
N1 N 0.0890(2) 0.24873(13) 0.90811(13) 0.0276(6) Uani 1 1 d . . . . .
C7 C 0.0102(3) 0.28710(16) 0.93558(16) 0.0275(7) Uani 1 1 d . . . . .
C12 C -0.0606(3) 0.33275(16) 0.89350(17) 0.0307(8) Uani 1 1 d . . . . .
C8 C -0.0072(3) 0.27580(17) 1.00171(17) 0.0341(8) Uani 1 1 d . . . . .
C11 C -0.1461(3) 0.36571(18) 0.9179(2) 0.0397(9) Uani 1 1 d . . . . .
H11 H -0.1934 0.3968 0.8897 0.048 Uiso 1 1 calc R U . . .
C13 C 0.0635(5) 0.2262(3) 1.0493(3) 0.0743(9) Uani 1 1 d . . . . .
H13 H 0.1320 0.2126 1.0305 0.089 Uiso 1 1 calc R U . . .
C16 C -0.0455(3) 0.34671(19) 0.82209(18) 0.0413(9) Uani 1 1 d . . . . .
H16 H 0.0311 0.3274 0.8181 0.050 Uiso 1 1 calc R U . . .
C10 C -0.1636(4) 0.3543(2) 0.9820(2) 0.0476(10) Uani 1 1 d . . . . .
H10 H -0.2229 0.3770 0.9978 0.057 Uiso 1 1 calc R U . . .
C9 C -0.0944(3) 0.3099(2) 1.0231(2) 0.0466(10) Uani 1 1 d . . . . .
H9 H -0.1066 0.3023 1.0674 0.056 Uiso 1 1 calc R U . . .
C15 C -0.0096(5) 0.1677(3) 1.0553(3) 0.0743(9) Uani 1 1 d . . . . .
H15A H -0.0829 0.1810 1.0671 0.111 Uiso 1 1 calc R U . . .
H15B H 0.0346 0.1393 1.0909 0.111 Uiso 1 1 calc R U . . .
H15C H -0.0279 0.1447 1.0116 0.111 Uiso 1 1 calc R U . . .
C14 C 0.1106(5) 0.2535(3) 1.1214(2) 0.0743(9) Uani 1 1 d . . . . .
H14A H 0.1565 0.2924 1.1186 0.111 Uiso 1 1 calc R U . . .
H14B H 0.1608 0.2214 1.1496 0.111 Uiso 1 1 calc R U . . .
H14C H 0.0443 0.2641 1.1417 0.111 Uiso 1 1 calc R U . . .
C17 C -0.1418(5) 0.3153(3) 0.7685(2) 0.0664(14) Uani 1 1 d . . . . .
H17A H -0.1426 0.2690 0.7770 0.100 Uiso 1 1 calc R U . . .
H17B H -0.1270 0.3229 0.7232 0.100 Uiso 1 1 calc R U . . .
H17C H -0.2182 0.3338 0.7706 0.100 Uiso 1 1 calc R U . . .
C18 C -0.0401(5) 0.4189(2) 0.8071(3) 0.0722(15) Uani 1 1 d . . . . .
H18A H -0.1176 0.4382 0.8045 0.108 Uiso 1 1 calc R U . . .
H18B H -0.0174 0.4250 0.7636 0.108 Uiso 1 1 calc R U . . .
H18C H 0.0182 0.4395 0.8438 0.108 Uiso 1 1 calc R U . . .
N2 N 0.2679(2) 0.21053(14) 0.90408(14) 0.0310(7) Uani 1 1 d . . . . .
C24 C 0.4768(3) 0.23304(19) 0.90630(19) 0.0406(9) Uani 1 1 d . . . . .
C20 C 0.4231(3) 0.15065(18) 0.98014(18) 0.0394(9) Uani 1 1 d . . . . .
C19 C 0.3900(3) 0.19958(17) 0.93103(17) 0.0342(8) Uani 1 1 d . . . . .
C22 C 0.6272(4) 0.1692(2) 0.9797(2) 0.0595(13) Uani 1 1 d . . . . .
H22 H 0.7080 0.1589 0.9962 0.071 Uiso 1 1 calc R U . . .
C21 C 0.5417(4) 0.1360(2) 1.0032(2) 0.0517(11) Uani 1 1 d . . . . .
H21 H 0.5646 0.1026 1.0357 0.062 Uiso 1 1 calc R U . . .
C25 C 0.4465(3) 0.2844(2) 0.8520(2) 0.0481(10) Uani 1 1 d . . . . .
H25 H 0.3596 0.2918 0.8428 0.058 Uiso 1 1 calc R U . . .
C23 C 0.5941(3) 0.2171(2) 0.9323(2) 0.0518(11) Uani 1 1 d . . . . .
H23 H 0.6534 0.2401 0.9168 0.062 Uiso 1 1 calc R U . . .
C30 C 0.3437(5) 0.0413(2) 1.0040(3) 0.0741(15) Uani 1 1 d . . . . .
H30A H 0.3346 0.0292 0.9560 0.111 Uiso 1 1 calc R U . . .
H30B H 0.2821 0.0205 1.0222 0.111 Uiso 1 1 calc R U . . .
H30C H 0.4212 0.0273 1.0302 0.111 Uiso 1 1 calc R U . . .
C26 C 0.4751(4) 0.2616(3) 0.7849(2) 0.0654(13) Uani 1 1 d . . . . .
H26A H 0.5604 0.2565 0.7915 0.098 Uiso 1 1 calc R U . . .
H26B H 0.4466 0.2934 0.7491 0.098 Uiso 1 1 calc R U . . .
H26C H 0.4364 0.2202 0.7716 0.098 Uiso 1 1 calc R U . . .
C28 C 0.3334(4) 0.1141(2) 1.00945(19) 0.0466(10) Uani 1 1 d . . . . .
H28 H 0.2533 0.1268 0.9829 0.056 Uiso 1 1 calc R U . . .
C29 C 0.3427(4) 0.1331(3) 1.0839(2) 0.0634(13) Uani 1 1 d . . . . .
H29A H 0.4203 0.1209 1.1113 0.095 Uiso 1 1 calc R U . . .
H29B H 0.2814 0.1109 1.1012 0.095 Uiso 1 1 calc R U . . .
H29C H 0.3322 0.1797 1.0869 0.095 Uiso 1 1 calc R U . . .
C27 C 0.5072(4) 0.3489(2) 0.8748(3) 0.0695(14) Uani 1 1 d . . . . .
H27A H 0.4917 0.3613 0.9189 0.104 Uiso 1 1 calc R U . . .
H27B H 0.4764 0.3820 0.8408 0.104 Uiso 1 1 calc R U . . .
H27C H 0.5923 0.3445 0.8794 0.104 Uiso 1 1 calc R U . . .
O1 O -0.1047(2) 0.14426(14) 0.80741(14) 0.0480(7) Uani 1 1 d . . . . .
C32A C -0.2874(10) 0.0952(8) 0.7543(7) 0.0724(12) Uani 0.516(16) 1 d D . P A 1
H32A H -0.2993 0.0482 0.7481 0.087 Uiso 0.516(16) 1 calc R U P A 1
H32B H -0.3491 0.1178 0.7204 0.087 Uiso 0.516(16) 1 calc R U P A 1
C33A C -0.2907(12) 0.1147(8) 0.8248(6) 0.0724(12) Uani 0.516(16) 1 d D . P A 1
H33A H -0.3656 0.1366 0.8258 0.087 Uiso 0.516(16) 1 calc R U P A 1
H33B H -0.2808 0.0771 0.8558 0.087 Uiso 0.516(16) 1 calc R U P A 1
C34A C -0.1906(14) 0.1588(10) 0.8435(7) 0.0724(12) Uani 0.516(16) 1 d . . P A 1
H34A H -0.2181 0.2035 0.8334 0.087 Uiso 0.516(16) 1 calc R U P A 1
H34B H -0.1559 0.1556 0.8931 0.087 Uiso 0.516(16) 1 calc R U P A 1
C32B C -0.2599(12) 0.0706(7) 0.7780(7) 0.0724(12) Uani 0.484(16) 1 d . . P A 2
H32C H -0.3408 0.0740 0.7492 0.087 Uiso 0.484(16) 1 calc R U P A 2
H32D H -0.2357 0.0249 0.7801 0.087 Uiso 0.484(16) 1 calc DR U P A 2
C33B C -0.2559(13) 0.0948(8) 0.8453(7) 0.0724(12) Uani 0.484(16) 1 d . . P A 2
H33C H -0.2297 0.0603 0.8792 0.087 Uiso 0.484(16) 1 calc R U P A 2
H33D H -0.3356 0.1086 0.8485 0.087 Uiso 0.484(16) 1 calc R U P A 2
C34B C -0.1746(16) 0.1492(10) 0.8602(7) 0.0724(12) Uani 0.484(16) 1 d . . P A 2
H34C H -0.1233 0.1455 0.9066 0.087 Uiso 0.484(16) 1 calc R U P A 2
H34D H -0.2179 0.1904 0.8565 0.087 Uiso 0.484(16) 1 calc R U P A 2
C31 C -0.1707(4) 0.1136(3) 0.7468(3) 0.0724(12) Uani 1 1 d . . . . .
H31A H -0.1280 0.0749 0.7372 0.087 Uiso 1 1 calc DR U . A 1
H31B H -0.1783 0.1433 0.7077 0.087 Uiso 1 1 calc R U . A 1
O2 O 0.0695(2) 0.21616(13) 0.71769(13) 0.0472(7) Uani 1 1 d . . . . .
C38 C 0.1430(4) 0.2680(2) 0.7042(2) 0.0585(12) Uani 1 1 d . . . . .
H38A H 0.2081 0.2762 0.7444 0.070 Uiso 1 1 calc R U . . .
H38B H 0.0965 0.3079 0.6927 0.070 Uiso 1 1 calc R U . . .
C36 C 0.0890(5) 0.2072(3) 0.6034(2) 0.0698(14) Uani 1 1 d . . . . .
H36A H 0.0397 0.2340 0.5672 0.084 Uiso 1 1 calc R U . . .
H36B H 0.1186 0.1698 0.5819 0.084 Uiso 1 1 calc R U . . .
C35 C 0.0199(4) 0.1855(3) 0.6536(2) 0.0638(13) Uani 1 1 d . . . . .
H35A H -0.0639 0.1977 0.6375 0.077 Uiso 1 1 calc R U . . .
H35B H 0.0246 0.1382 0.6589 0.077 Uiso 1 1 calc R U . . .
C37 C 0.1900(4) 0.2459(3) 0.6450(2) 0.0705(15) Uani 1 1 d . . . . .
H37A H 0.2611 0.2190 0.6602 0.085 Uiso 1 1 calc R U . . .
H37B H 0.2094 0.2829 0.6186 0.085 Uiso 1 1 calc R U . . .
Si1 Si 0.09047(12) -0.00610(6) 0.82549(9) 0.0712(5) Uani 1 1 d D . . . .
C39 C 0.0320(7) 0.0083(3) 0.9030(4) 0.124(3) Uani 1 1 d . . . . .
H39A H 0.0950 0.0016 0.9439 0.186 Uiso 1 1 calc R U . . .
H39B H -0.0326 -0.0217 0.9033 0.186 Uiso 1 1 calc R U . . .
H39C H 0.0030 0.0525 0.9025 0.186 Uiso 1 1 calc R U . . .
C40 C 0.1871(7) -0.0785(3) 0.8337(4) 0.113(2) Uani 1 1 d . . . . .
H40A H 0.2123 -0.0852 0.7911 0.169 Uiso 1 1 calc R U . . .
H40B H 0.1433 -0.1163 0.8432 0.169 Uiso 1 1 calc R U . . .
H40C H 0.2564 -0.0721 0.8712 0.169 Uiso 1 1 calc R U . . .
Si2 Si 0.26574(11) 0.06705(6) 0.76607(6) 0.0542(4) Uani 1 1 d . . . . .
C42 C 0.4133(5) 0.0389(3) 0.8158(3) 0.0901(14) Uani 1 1 d . . . . .
H42A H 0.4348 0.0627 0.8589 0.135 Uiso 1 1 calc R U . . .
H42B H 0.4725 0.0465 0.7892 0.135 Uiso 1 1 calc R U . . .
H42C H 0.4096 -0.0071 0.8254 0.135 Uiso 1 1 calc R U . . .
C41 C 0.2443(5) 0.0314(3) 0.6793(3) 0.0901(14) Uani 1 1 d . . . . .
H41A H 0.2435 -0.0156 0.6827 0.135 Uiso 1 1 calc R U . . .
H41B H 0.3089 0.0447 0.6588 0.135 Uiso 1 1 calc R U . . .
H41C H 0.1693 0.0462 0.6508 0.135 Uiso 1 1 calc R U . . .
N4 N 0.1522(3) 0.06039(15) 0.80339(17) 0.0465(8) Uani 1 1 d . . . . .
H1B H 0.288(4) 0.137(2) 0.753(2) 0.064(13) Uiso 1 1 d . . . . .
H1A H -0.019(2) -0.0374(17) 0.7870(17) 0.050 Uiso 1 1 d D U . . .

loop_
_atom_site_aniso_label
_atom_site_aniso_U_11
_atom_site_aniso_U_22
_atom_site_aniso_U_33
_atom_site_aniso_U_23
_atom_site_aniso_U_13
_atom_site_aniso_U_12
Ca1 0.0286(4) 0.0291(4) 0.0301(4) -0.0069(3) 0.0046(3) 0.0004(3)
C1 0.0313(18) 0.0239(17) 0.0218(15) 0.0001(13) 0.0045(13) 0.0034(14)
C2 0.0283(18) 0.035(2) 0.0296(17) -0.0046(15) 0.0028(14) 0.0005(15)
C3 0.045(2) 0.034(2) 0.0348(19) -0.0034(16) 0.0057(16) -0.0035(17)
C4 0.050(2) 0.034(2) 0.049(2) -0.0045(18) 0.0087(19) -0.0087(18)
N3 0.076(3) 0.0270(17) 0.0420(19) -0.0058(14) 0.0054(17) -0.0032(16)
C6 0.072(4) 0.063(3) 0.089(4) -0.025(3) 0.030(3) 0.002(3)
C5 0.096(4) 0.040(3) 0.058(3) -0.012(2) -0.012(3) 0.000(2)
N1 0.0239(14) 0.0292(15) 0.0288(14) -0.0048(12) 0.0044(11) 0.0037(11)
C7 0.0253(17) 0.0252(17) 0.0314(17) -0.0058(14) 0.0053(14) -0.0009(13)
C12 0.0271(17) 0.0297(19) 0.0351(18) -0.0018(15) 0.0072(14) -0.0010(14)
C8 0.0319(19) 0.037(2) 0.0335(18) 0.0007(15) 0.0080(15) -0.0014(15)
C11 0.033(2) 0.037(2) 0.049(2) 0.0020(17) 0.0077(17) 0.0099(16)
C13 0.068(2) 0.088(2) 0.0632(17) 0.0264(17) 0.0090(15) 0.0108(16)
C16 0.040(2) 0.045(2) 0.040(2) 0.0113(17) 0.0100(17) 0.0114(17)
C10 0.040(2) 0.051(3) 0.057(3) -0.005(2) 0.0211(19) 0.0139(19)
C9 0.042(2) 0.063(3) 0.041(2) -0.003(2) 0.0218(18) 0.004(2)
C15 0.068(2) 0.088(2) 0.0632(17) 0.0264(17) 0.0090(15) 0.0108(16)
C14 0.068(2) 0.088(2) 0.0632(17) 0.0264(17) 0.0090(15) 0.0108(16)
C17 0.079(4) 0.075(3) 0.039(2) 0.002(2) 0.003(2) -0.006(3)
C18 0.087(4) 0.060(3) 0.069(3) 0.024(3) 0.017(3) -0.013(3)
N2 0.0232(14) 0.0339(16) 0.0338(15) -0.0059(13) 0.0024(12) 0.0040(12)
C24 0.029(2) 0.053(2) 0.039(2) -0.0187(18) 0.0063(16) -0.0008(17)
C20 0.042(2) 0.042(2) 0.0301(18) -0.0093(16) 0.0001(16) 0.0116(17)
C19 0.0312(19) 0.040(2) 0.0289(18) -0.0162(16) 0.0023(15) 0.0060(16)
C22 0.029(2) 0.090(4) 0.054(3) -0.021(3) -0.0026(19) 0.021(2)
C21 0.043(2) 0.064(3) 0.042(2) -0.008(2) -0.0027(19) 0.021(2)
C25 0.030(2) 0.060(3) 0.054(2) -0.005(2) 0.0101(18) -0.0058(19)
C23 0.027(2) 0.079(3) 0.049(2) -0.020(2) 0.0074(18) 0.002(2)
C30 0.096(4) 0.047(3) 0.077(3) -0.003(3) 0.015(3) 0.006(3)
C26 0.057(3) 0.095(4) 0.048(3) 0.000(2) 0.020(2) 0.000(3)
C28 0.050(2) 0.046(2) 0.039(2) 0.0030(18) 0.0024(18) 0.0124(19)
C29 0.068(3) 0.077(3) 0.044(2) -0.003(2) 0.011(2) 0.006(3)
C27 0.050(3) 0.064(3) 0.094(4) -0.004(3) 0.017(3) -0.012(2)
O1 0.0336(14) 0.0571(18) 0.0554(17) -0.0160(14) 0.0147(13) -0.0063(13)
C32A 0.056(2) 0.097(3) 0.065(3) -0.019(2) 0.0164(19) -0.027(2)
C33A 0.056(2) 0.097(3) 0.065(3) -0.019(2) 0.0164(19) -0.027(2)
C34A 0.056(2) 0.097(3) 0.065(3) -0.019(2) 0.0164(19) -0.027(2)
C32B 0.056(2) 0.097(3) 0.065(3) -0.019(2) 0.0164(19) -0.027(2)
C33B 0.056(2) 0.097(3) 0.065(3) -0.019(2) 0.0164(19) -0.027(2)
C34B 0.056(2) 0.097(3) 0.065(3) -0.019(2) 0.0164(19) -0.027(2)
C31 0.056(2) 0.097(3) 0.065(3) -0.019(2) 0.0164(19) -0.027(2)
O2 0.0476(16) 0.0553(18) 0.0382(14) 0.0034(13) 0.0090(12) -0.0026(13)
C38 0.059(3) 0.059(3) 0.054(3) 0.007(2) 0.007(2) -0.018(2)
C36 0.079(4) 0.085(4) 0.046(3) -0.002(2) 0.016(2) -0.019(3)
C35 0.062(3) 0.084(4) 0.041(2) -0.002(2) 0.005(2) -0.019(3)
C37 0.058(3) 0.103(4) 0.051(3) 0.016(3) 0.013(2) -0.013(3)
Si1 0.0570(8) 0.0339(7) 0.1211(13) -0.0057(7) 0.0172(8) -0.0022(6)
C39 0.117(6) 0.091(5) 0.176(8) 0.051(5) 0.060(5) 0.004(4)
C40 0.113(6) 0.059(4) 0.164(7) 0.010(4) 0.029(5) 0.010(4)
Si2 0.0498(7) 0.0588(8) 0.0538(7) -0.0147(6) 0.0117(6) 0.0114(6)
C42 0.063(2) 0.123(4) 0.080(3) -0.033(3) 0.007(2) 0.019(2)
C41 0.063(2) 0.123(4) 0.080(3) -0.033(3) 0.007(2) 0.019(2)
N4 0.044(2) 0.0339(18) 0.061(2) -0.0102(16) 0.0107(16) 0.0053(14)

loop_
_atom_type_symbol
_atom_type_description
_atom_type_scat_dispersion_real
_atom_type_scat_dispersion_imag
_atom_type_scat_source
C C 0.0033 0.0016 'International Tables Vol C Tables 4.2.6.8 and 6.1.1.4'
H H 0.0000 0.0000 'International Tables Vol C Tables 4.2.6.8 and 6.1.1.4'
N N 0.0061 0.0033 'International Tables Vol C Tables 4.2.6.8 and 6.1.1.4'
O O 0.0106 0.0060 'International Tables Vol C Tables 4.2.6.8 and 6.1.1.4'
Si Si 0.0817 0.0704 'International Tables Vol C Tables 4.2.6.8 and 6.1.1.4'
Ca Ca 0.2262 0.3064 'International Tables Vol C Tables 4.2.6.8 and 6.1.1.4'

loop_
_geom_angle_atom_site_label_1
_geom_angle_atom_site_label_2
_geom_angle_atom_site_label_3
_geom_angle
N4 Ca1 O2 103.75(11)
N4 Ca1 O1 95.27(11)
O2 Ca1 O1 89.91(10)
N4 Ca1 N2 107.09(11)
O2 Ca1 N2 111.21(10)
O1 Ca1 N2 143.73(10)
N4 Ca1 N1 149.12(11)
O2 Ca1 N1 106.48(10)
O1 Ca1 N1 90.97(9)
N2 Ca1 N1 55.55(9)
N2 C1 N1 115.5(3)
N2 C1 C2 122.1(3)
N1 C1 C2 122.3(3)
C1 C2 C3 111.8(3)
C1 C2 H2A 109.3
C3 C2 H2A 109.3
C1 C2 H2B 109.3
C3 C2 H2B 109.3
H2A C2 H2B 107.9
C4 C3 C2 113.4(3)
C4 C3 H3A 108.9
C2 C3 H3A 108.9
C4 C3 H3B 108.9
C2 C3 H3B 108.9
H3A C3 H3B 107.7
N3 C4 C3 114.8(3)
N3 C4 H4A 108.6
C3 C4 H4A 108.6
N3 C4 H4B 108.6
C3 C4 H4B 108.6
H4A C4 H4B 107.5
C4 N3 C5 109.1(4)
C4 N3 C6 111.7(3)
C5 N3 C6 109.6(4)
N3 C6 H6A 109.5
N3 C6 H6B 109.5
H6A C6 H6B 109.5
N3 C6 H6C 109.5
H6A C6 H6C 109.5
H6B C6 H6C 109.5
N3 C5 H5A 109.5
N3 C5 H5B 109.5
H5A C5 H5B 109.5
N3 C5 H5C 109.5
H5A C5 H5C 109.5
H5B C5 H5C 109.5
C1 N1 C7 122.2(3)
C1 N1 Ca1 93.48(19)
C7 N1 Ca1 144.4(2)
C12 C7 C8 119.2(3)
C12 C7 N1 119.2(3)
C8 C7 N1 121.3(3)
C11 C12 C7 119.3(3)
C11 C12 C16 119.4(3)
C7 C12 C16 121.3(3)
C9 C8 C7 118.8(3)
C9 C8 C13 118.9(4)
C7 C8 C13 122.3(4)
C10 C11 C12 121.4(3)
C10 C11 H11 119.3
C12 C11 H11 119.3
C15 C13 C8 111.4(4)
C15 C13 C14 108.0(4)
C8 C13 C14 111.7(4)
C15 C13 H13 108.6
C8 C13 H13 108.6
C14 C13 H13 108.6
C12 C16 C17 111.4(3)
C12 C16 C18 113.1(3)
C17 C16 C18 109.8(4)
C12 C16 H16 107.5
C17 C16 H16 107.5
C18 C16 H16 107.5
C9 C10 C11 119.3(4)
C9 C10 H10 120.4
C11 C10 H10 120.4
C10 C9 C8 122.0(4)
C10 C9 H9 119.0
C8 C9 H9 119.0
C13 C15 H15A 109.5
C13 C15 H15B 109.5
H15A C15 H15B 109.5
C13 C15 H15C 109.5
H15A C15 H15C 109.5
H15B C15 H15C 109.5
C13 C14 H14A 109.5
C13 C14 H14B 109.5
H14A C14 H14B 109.5
C13 C14 H14C 109.5
H14A C14 H14C 109.5
H14B C14 H14C 109.5
C16 C17 H17A 109.5
C16 C17 H17B 109.5
H17A C17 H17B 109.5
C16 C17 H17C 109.5
H17A C17 H17C 109.5
H17B C17 H17C 109.5
C16 C18 H18A 109.5
C16 C18 H18B 109.5
H18A C18 H18B 109.5
C16 C18 H18C 109.5
H18A C18 H18C 109.5
H18B C18 H18C 109.5
C1 N2 C19 123.1(3)
C1 N2 Ca1 95.26(19)
C19 N2 Ca1 141.0(2)
C23 C24 C19 118.3(4)
C23 C24 C25 119.2(4)
C19 C24 C25 122.5(3)
C21 C20 C19 119.0(4)
C21 C20 C28 118.9(4)
C19 C20 C28 122.2(3)
C20 C19 C24 120.1(3)
C20 C19 N2 118.2(3)
C24 C19 N2 121.6(3)
C23 C22 C21 119.4(4)
C23 C22 H22 120.3
C21 C22 H22 120.3
C22 C21 C20 121.1(4)
C22 C21 H21 119.4
C20 C21 H21 119.4
C24 C25 C27 112.6(4)
C24 C25 C26 110.8(4)
C27 C25 C26 110.8(4)
C24 C25 H25 107.5
C27 C25 H25 107.5
C26 C25 H25 107.5
C22 C23 C24 122.1(4)
C22 C23 H23 119.0
C24 C23 H23 119.0
C28 C30 H30A 109.5
C28 C30 H30B 109.5
H30A C30 H30B 109.5
C28 C30 H30C 109.5
H30A C30 H30C 109.5
H30B C30 H30C 109.5
C25 C26 H26A 109.5
C25 C26 H26B 109.5
H26A C26 H26B 109.5
C25 C26 H26C 109.5
H26A C26 H26C 109.5
H26B C26 H26C 109.5
C20 C28 C30 113.3(4)
C20 C28 C29 110.6(4)
C30 C28 C29 109.8(4)
C20 C28 H28 107.6
C30 C28 H28 107.6
C29 C28 H28 107.6
C28 C29 H29A 109.5
C28 C29 H29B 109.5
H29A C29 H29B 109.5
C28 C29 H29C 109.5
H29A C29 H29C 109.5
H29B C29 H29C 109.5
C25 C27 H27A 109.5
C25 C27 H27B 109.5
H27A C27 H27B 109.5
C25 C27 H27C 109.5
H27A C27 H27C 109.5
H27B C27 H27C 109.5
C34A O1 C31 103.3(6)
C31 O1 C34B 111.4(7)
C34A O1 Ca1 134.2(6)
C31 O1 Ca1 122.4(2)
C34B O1 Ca1 125.2(6)
C31 C32A C33A 104.9(7)
C31 C32A H32A 110.8
C33A C32A H32A 110.8
C31 C32A H32B 110.8
C33A C32A H32B 110.8
H32A C32A H32B 108.8
C34A C33A C32A 102.8(9)
C34A C33A H33A 111.2
C32A C33A H33A 111.2
C34A C33A H33B 111.2
C32A C33A H33B 111.2
H33A C33A H33B 109.1
O1 C34A C33A 110.8(12)
O1 C34A H34A 109.5
C33A C34A H34A 109.5
O1 C34A H34B 109.5
C33A C34A H34B 109.5
H34A C34A H34B 108.1
C33B C32B C31 106.9(8)
C33B C32B H32C 110.3
C31 C32B H32C 110.3
C33B C32B H32D 110.3
C31 C32B H32D 110.3
H32C C32B H32D 108.6
C32B C33B C34B 110.2(10)
C32B C33B H33C 109.6
C34B C33B H33C 109.6
C32B C33B H33D 109.6
C34B C33B H33D 109.6
H33C C33B H33D 108.1
C33B C34B O1 103.6(12)
C33B C34B H34C 111.0
O1 C34B H34C 111.0
C33B C34B H34D 111.0
O1 C34B H34D 111.0
H34C C34B H34D 109.0
O1 C31 C32A 111.2(5)
O1 C31 C32B 100.7(5)
O1 C31 H31A 109.4
C32A C31 H31A 109.4
O1 C31 H31B 109.4
C32A C31 H31B 109.4
H31A C31 H31B 108.0
C35 O2 C38 107.3(3)
C35 O2 Ca1 124.8(3)
C38 O2 Ca1 122.1(2)
O2 C38 C37 105.3(4)
O2 C38 H38A 110.7
C37 C38 H38A 110.7
O2 C38 H38B 110.7
C37 C38 H38B 110.7
H38A C38 H38B 108.8
C35 C36 C37 104.9(4)
C35 C36 H36A 110.8
C37 C36 H36A 110.8
C35 C36 H36B 110.8
C37 C36 H36B 110.8
H36A C36 H36B 108.8
O2 C35 C36 107.7(4)
O2 C35 H35A 110.2
C36 C35 H35A 110.2
O2 C35 H35B 110.2
C36 C35 H35B 110.2
H35A C35 H35B 108.5
C38 C37 C36 102.9(4)
C38 C37 H37A 111.2
C36 C37 H37A 111.2
C38 C37 H37B 111.2
C36 C37 H37B 111.2
H37A C37 H37B 109.1
N4 Si1 C39 110.7(3)
N4 Si1 C40 113.9(3)
C39 Si1 C40 112.6(4)
N4 Si1 H1A 126.7(15)
C39 Si1 H1A 94.0(15)
C40 Si1 H1A 97.1(15)
Si1 C39 H39A 109.5
Si1 C39 H39B 109.5
H39A C39 H39B 109.5
Si1 C39 H39C 109.5
H39A C39 H39C 109.5
H39B C39 H39C 109.5
Si1 C40 H40A 109.5
Si1 C40 H40B 109.5
H40A C40 H40B 109.5
Si1 C40 H40C 109.5
H40A C40 H40C 109.5
H40B C40 H40C 109.5
N4 Si2 C41 116.1(2)
N4 Si2 C42 117.3(2)
C41 Si2 C42 106.6(2)
N4 Si2 H1B 110.1(16)
C41 Si2 H1B 102.1(16)
C42 Si2 H1B 102.8(16)
Si2 C42 H42A 109.5
Si2 C42 H42B 109.5
H42A C42 H42B 109.5
Si2 C42 H42C 109.5
H42A C42 H42C 109.5
H42B C42 H42C 109.5
Si2 C41 H41A 109.5
Si2 C41 H41B 109.5
H41A C41 H41B 109.5
Si2 C41 H41C 109.5
H41A C41 H41C 109.5
H41B C41 H41C 109.5
Si1 N4 Si2 128.6(2)
Si1 N4 Ca1 125.59(18)
Si2 N4 Ca1 105.70(16)

loop_
_geom_bond_atom_site_label_1
_geom_bond_atom_site_label_2
_geom_bond_distance
Ca1 N4 2.326(3)
Ca1 O2 2.370(3)
Ca1 O1 2.392(3)
Ca1 N2 2.398(3)
Ca1 N1 2.435(3)
C1 N2 1.329(4)
C1 N1 1.334(4)
C1 C2 1.518(4)
C2 C3 1.526(5)
C2 H2A 0.9900
C2 H2B 0.9900
C3 C4 1.519(5)
C3 H3A 0.9900
C3 H3B 0.9900
C4 N3 1.447(5)
C4 H4A 0.9900
C4 H4B 0.9900
N3 C5 1.457(5)
N3 C6 1.465(6)
C6 H6A 0.9800
C6 H6B 0.9800
C6 H6C 0.9800
C5 H5A 0.9800
C5 H5B 0.9800
C5 H5C 0.9800
N1 C7 1.422(4)
C7 C12 1.408(5)
C7 C8 1.412(5)
C12 C11 1.390(5)
C12 C16 1.517(5)
C8 C9 1.389(5)
C8 C13 1.517(6)
C11 C10 1.373(6)
C11 H11 0.9500
C13 C15 1.507(7)
C13 C14 1.538(7)
C13 H13 1.0000
C16 C17 1.517(6)
C16 C18 1.536(6)
C16 H16 1.0000
C10 C9 1.372(6)
C10 H10 0.9500
C9 H9 0.9500
C15 H15A 0.9800
C15 H15B 0.9800
C15 H15C 0.9800
C14 H14A 0.9800
C14 H14B 0.9800
C14 H14C 0.9800
C17 H17A 0.9800
C17 H17B 0.9800
C17 H17C 0.9800
C18 H18A 0.9800
C18 H18B 0.9800
C18 H18C 0.9800
N2 C19 1.422(4)
C24 C23 1.389(5)
C24 C19 1.411(5)
C24 C25 1.512(6)
C20 C21 1.390(5)
C20 C19 1.410(5)
C20 C28 1.518(6)
C22 C23 1.373(7)
C22 C21 1.383(7)
C22 H22 0.9500
C21 H21 0.9500
C25 C27 1.537(6)
C25 C26 1.539(6)
C25 H25 1.0000
C23 H23 0.9500
C30 C28 1.526(6)
C30 H30A 0.9800
C30 H30B 0.9800
C30 H30C 0.9800
C26 H26A 0.9800
C26 H26B 0.9800
C26 H26C 0.9800
C28 C29 1.531(6)
C28 H28 1.0000
C29 H29A 0.9800
C29 H29B 0.9800
C29 H29C 0.9800
C27 H27A 0.9800
C27 H27B 0.9800
C27 H27C 0.9800
O1 C34A 1.399(17)
O1 C31 1.435(5)
O1 C34B 1.485(18)
C32A C31 1.454(11)
C32A C33A 1.487(8)
C32A H32A 0.9900
C32A H32B 0.9900
C33A C34A 1.466(18)
C33A H33A 0.9900
C33A H33B 0.9900
C34A H34A 0.9900
C34A H34B 0.9900
C32B C33B 1.436(15)
C32B C31 1.605(8)
C32B H32C 0.9900
C32B H32D 0.9900
C33B C34B 1.46(2)
C33B H33C 0.9900
C33B H33D 0.9900
C34B H34C 0.9900
C34B H34D 0.9900
C31 H31A 0.9900
C31 H31B 0.9900
O2 C35 1.436(5)
O2 C38 1.442(5)
C38 C37 1.495(7)
C38 H38A 0.9900
C38 H38B 0.9900
C36 C35 1.501(6)
C36 C37 1.513(7)
C36 H36A 0.9900
C36 H36B 0.9900
C35 H35A 0.9900
C35 H35B 0.9900
C37 H37A 0.9900
C37 H37B 0.9900
Si1 N4 1.666(4)
Si1 C39 1.866(8)
Si1 C40 1.866(6)
Si1 H1A 1.488(10)
C39 H39A 0.9800
C39 H39B 0.9800
C39 H39C 0.9800
C40 H40A 0.9800
C40 H40B 0.9800
C40 H40C 0.9800
Si2 N4 1.673(4)
Si2 C41 1.862(5)
Si2 C42 1.876(5)
Si2 H1B 1.52(4)
C42 H42A 0.9800
C42 H42B 0.9800
C42 H42C 0.9800
C41 H41A 0.9800
C41 H41B 0.9800
C41 H41C 0.9800
